data_7158411
loop_
_publ_author_name
'Kashiwazaki, Gengo'
'Watanabe, Ryo'
'Tsuzuki, Terutaka'
'Yamamoto, Chieko'
'Nishikawa, Atsuya'
'Ohtomo, Satoru'
'Yoshikawa, Tomomi'
'Kitamura, Yuto'
'Utaka, Yoshimi'
'Kawai, Yasushi'
'Tsuchida, Noriko'
'Kitayama, Takashi'

_publ_section_title
;
 Br\/onsted acid-induced transannulation of the phytochemical zerumbone.
;
_journal_issue 47
_journal_name_full 'Organic &amp; biomolecular chemistry'
_journal_page_first 10444
_journal_page_last 10454
_journal_paper_doi 10.1039/d1ob01634b
_journal_volume 19
_journal_year 2021
_chemical_formula_moiety 'C16 H26 O S'
_chemical_formula_sum 'C16 H26 O S'
_chemical_formula_weight 266.44
_space_group_IT_number 14
_space_group_name_Hall '-P 2yn'
_space_group_name_H-M_alt 'P 1 21/n 1'
_symmetry_cell_setting monoclinic
_symmetry_Int_Tables_number 14
_symmetry_space_group_name_Hall '-P 2yn'
_symmetry_space_group_name_H-M 'P 1 21/n 1'
_atom_sites_solution_hydrogens geom
_atom_sites_solution_primary direct
_atom_sites_solution_secondary difmap
_audit_update_record
;
2021-03-02 deposited with the CCDC.	2021-11-12 downloaded from the CCDC.
;
_cell_angle_alpha 90.0000
_cell_angle_beta 93.343(17)
_cell_angle_gamma 90.0000
_cell_formula_units_Z 4
_cell_length_a 5.686(3)
_cell_length_b 26.359(13)
_cell_length_c 10.269(5)
_cell_measurement_reflns_used 11791
_cell_measurement_temperature 93
_cell_measurement_theta_max 28.79
_cell_measurement_theta_min 3.06
_cell_volume 1536.5(13)
_computing_cell_refinement 'RAPID AUTO'
_computing_data_collection 'RAPID AUTO (Rigaku, ????)'
_computing_data_reduction 'RAPID AUTO'
_computing_molecular_graphics 'CrystalStructure 4.0'
_computing_publication_material 'CrystalStructure 4.0 (Rigaku, 2010)'
_computing_structure_refinement 'SHELXL97 (Sheldrick, 2008)'
_computing_structure_solution SIR97
_diffrn_ambient_temperature 93
_diffrn_detector_area_resol_mean 10.000
_diffrn_measured_fraction_theta_full 0.999
_diffrn_measured_fraction_theta_max 0.999
_diffrn_measurement_device_type 'Rigaku R-AXIS RAPID'
_diffrn_measurement_method \w
_diffrn_radiation_type 'Mo K\a'
_diffrn_radiation_wavelength 0.71075
_diffrn_reflns_av_R_equivalents 0.1662
_diffrn_reflns_limit_h_max 6
_diffrn_reflns_limit_h_min -6
_diffrn_reflns_limit_k_max 31
_diffrn_reflns_limit_k_min -31
_diffrn_reflns_limit_l_max 12
_diffrn_reflns_limit_l_min -12
_diffrn_reflns_number 11689
_diffrn_reflns_theta_full 25.25
_diffrn_reflns_theta_max 25.25
_diffrn_standards_number 0
_exptl_absorpt_coefficient_mu 0.199
_exptl_absorpt_correction_T_max 0.976
_exptl_absorpt_correction_T_min 0.032
_exptl_absorpt_correction_type multi-scan
_exptl_absorpt_process_details 'ABSCOR (Rigaku, 1995)'
_exptl_crystal_colour colorless
_exptl_crystal_density_diffrn 1.152
_exptl_crystal_density_method 'not measured'
_exptl_crystal_description prism
_exptl_crystal_F_000 584.00
_exptl_crystal_size_max 0.720
_exptl_crystal_size_mid 0.160
_exptl_crystal_size_min 0.120
_refine_diff_density_max 0.430
_refine_diff_density_min -0.320
_refine_ls_extinction_method none
_refine_ls_goodness_of_fit_ref 1.082
_refine_ls_hydrogen_treatment refxyz
_refine_ls_number_parameters 267
_refine_ls_number_reflns 2781
_refine_ls_number_restraints 0
_refine_ls_R_factor_gt 0.0903
_refine_ls_shift/su_max 0.000
_refine_ls_structure_factor_coef Fsqd
_refine_ls_weighting_details 'w = 1/[\s^2^(Fo^2^)+(0.0000P)^2^+1.1520P] where P=(Fo^2^+2Fc^2^)/3'
_refine_ls_weighting_scheme calc
_refine_ls_wR_factor_ref 0.1694
_reflns_number_gt 2082
_reflns_number_total 2782
_reflns_threshold_expression F^2^>2.0\s(F^2^)
_cod_data_source_file d1ob01634b2.cif
_cod_data_source_block ZerSMe_S2
_cod_depositor_comments 'Adding full bibliography for 7158408--7158414.cif.'
_cod_original_cell_volume 1536.5(12)
_cod_database_code 7158411

loop_
_symmetry_equiv_pos_site_id
_symmetry_equiv_pos_as_xyz
1 +X,+Y,+Z
2 1/2-X,1/2+Y,1/2-Z
3 -X,-Y,-Z
4 1/2+X,1/2-Y,1/2+Z

loop_
_atom_site_label
_atom_site_type_symbol
_atom_site_fract_x
_atom_site_fract_y
_atom_site_fract_z
_atom_site_U_iso_or_equiv
_atom_site_adp_type
_atom_site_occupancy
_atom_site_symmetry_multiplicity
_atom_site_calc_flag
_atom_site_refinement_flags
_atom_site_disorder_assembly
_atom_site_disorder_group
S1 S 0.99575(13) 0.01760(3) 0.68612(8) 0.0232(3) Uani 1.0 4 d . . .
O1 O 0.2864(4) 0.13271(9) 0.7305(3) 0.0263(6) Uani 1.0 4 d . . .
C1 C 0.4955(6) 0.13085(12) 0.7126(3) 0.0202(7) Uani 1.0 4 d . . .
C2 C 0.6067(6) 0.08390(12) 0.6567(4) 0.0201(7) Uani 1.0 4 d . . .
C3 C 0.8097(6) 0.06592(12) 0.7536(3) 0.0195(7) Uani 1.0 4 d . . .
C4 C 0.7283(6) 0.05074(13) 0.8864(4) 0.0236(8) Uani 1.0 4 d . . .
C5 C 0.9084(7) 0.06421(14) 0.9993(4) 0.0252(8) Uani 1.0 4 d . . .
C6 C 0.8602(6) 0.11620(13) 1.0526(3) 0.0224(8) Uani 1.0 4 d . . .
C7 C 0.9735(6) 0.15739(13) 1.0155(4) 0.0237(8) Uani 1.0 4 d . . .
C8 C 0.9072(7) 0.21140(14) 1.0388(4) 0.0251(8) Uani 1.0 4 d . . .
C9 C 0.7980(6) 0.23865(12) 0.9138(4) 0.0230(8) Uani 1.0 4 d . . .
C10 C 0.6237(6) 0.20195(12) 0.8501(4) 0.0209(7) Uani 1.0 4 d . . .
C11 C 0.6566(6) 0.17332(12) 0.7467(4) 0.0201(7) Uani 1.0 4 d . . .
C12 C 0.6896(7) 0.09603(14) 0.5222(4) 0.0253(8) Uani 1.0 4 d . . .
C13 C 0.6612(8) 0.11734(16) 1.1414(5) 0.0352(9) Uani 1.0 4 d . . .
C14 C 0.9914(6) 0.25292(14) 0.8251(4) 0.0252(8) Uani 1.0 4 d . . .
C15 C 0.6691(7) 0.28649(14) 0.9544(5) 0.0299(9) Uani 1.0 4 d . . .
C16 C 0.7922(7) -0.03422(15) 0.6583(5) 0.0306(9) Uani 1.0 4 d . . .
H1 H 0.484(6) 0.0589(13) 0.651(4) 0.012(8) Uiso 1.0 4 d . . .
H2 H 0.925(6) 0.0942(12) 0.761(3) 0.011(8) Uiso 1.0 4 d . . .
H3 H 0.581(7) 0.0674(14) 0.908(4) 0.028(10) Uiso 1.0 4 d . . .
H4 H 0.693(7) 0.0135(16) 0.881(4) 0.030(10) Uiso 1.0 4 d . . .
H5 H 1.063(7) 0.0626(13) 0.970(4) 0.020(9) Uiso 1.0 4 d . . .
H6 H 0.899(6) 0.0404(15) 1.067(4) 0.023(9) Uiso 1.0 4 d . . .
H7 H 1.089(6) 0.1531(14) 0.956(4) 0.026(10) Uiso 1.0 4 d . . .
H8 H 0.798(7) 0.2129(14) 1.107(4) 0.023(10) Uiso 1.0 4 d . . .
H9 H 1.046(7) 0.2321(16) 1.068(5) 0.038(12) Uiso 1.0 4 d . . .
H10 H 0.478(7) 0.1964(16) 0.897(4) 0.040(12) Uiso 1.0 4 d . . .
H11 H 0.790(7) 0.1749(15) 0.704(4) 0.031(11) Uiso 1.0 4 d . . .
H12 H 0.733(7) 0.0649(15) 0.473(4) 0.029(10) Uiso 1.0 4 d . . .
H13 H 0.835(7) 0.1198(15) 0.529(4) 0.030(10) Uiso 1.0 4 d . . .
H14 H 0.578(8) 0.1110(18) 0.466(5) 0.047(13) Uiso 1.0 4 d . . .
H15 H 0.503(11) 0.107(3) 1.101(6) 0.083(19) Uiso 1.0 4 d . . .
H16 H 0.681(9) 0.091(2) 1.206(6) 0.068(16) Uiso 1.0 4 d . . .
H17 H 0.637(8) 0.150(2) 1.179(5) 0.058(14) Uiso 1.0 4 d . . .
H18 H 0.926(6) 0.2675(13) 0.743(4) 0.016(9) Uiso 1.0 4 d . . .
H19 H 1.085(7) 0.2220(17) 0.799(5) 0.042(12) Uiso 1.0 4 d . . .
H20 H 1.102(6) 0.2776(14) 0.869(4) 0.026(10) Uiso 1.0 4 d . . .
H21 H 0.612(8) 0.3031(18) 0.879(5) 0.049(13) Uiso 1.0 4 d . . .
H22 H 0.539(8) 0.2770(16) 1.008(5) 0.037(11) Uiso 1.0 4 d . . .
H23 H 0.778(8) 0.3085(16) 1.008(4) 0.040(12) Uiso 1.0 4 d . . .
H24 H 0.868(9) -0.061(2) 0.612(6) 0.067(16) Uiso 1.0 4 d . . .
H25 H 0.746(9) -0.046(2) 0.742(6) 0.068(17) Uiso 1.0 4 d . . .
H26 H 0.653(8) -0.0240(17) 0.617(5) 0.044(13) Uiso 1.0 4 d . . .

loop_
_atom_site_aniso_label
_atom_site_aniso_U_11
_atom_site_aniso_U_22
_atom_site_aniso_U_33
_atom_site_aniso_U_12
_atom_site_aniso_U_13
_atom_site_aniso_U_23
S1 0.0224(4) 0.0219(5) 0.0257(5) -0.0004(4) 0.0038(4) -0.0022(4)
O1 0.0177(11) 0.0300(14) 0.0312(15) -0.0015(10) 0.0014(10) -0.0036(10)
C1 0.0220(16) 0.0255(18) 0.0131(17) -0.0016(14) 0.0001(14) 0.0039(12)
C2 0.0204(15) 0.0210(17) 0.0189(17) -0.0053(14) -0.0002(14) -0.0010(13)
C3 0.0196(15) 0.0195(17) 0.0192(17) -0.0003(13) 0.0004(14) -0.0025(13)
C4 0.0257(17) 0.0228(19) 0.0225(19) 0.0001(15) 0.0043(15) 0.0004(14)
C5 0.0298(18) 0.0262(19) 0.0195(19) 0.0027(15) 0.0017(17) 0.0021(14)
C6 0.0268(16) 0.0272(19) 0.0131(16) 0.0053(15) 0.0005(14) 0.0022(13)
C7 0.0220(16) 0.0283(19) 0.0203(19) 0.0016(14) -0.0023(15) -0.0014(14)
C8 0.0252(17) 0.0274(19) 0.0224(19) -0.0006(15) -0.0013(16) -0.0019(14)
C9 0.0223(16) 0.0203(17) 0.026(2) -0.0009(14) -0.0015(15) -0.0015(14)
C10 0.0169(15) 0.0222(17) 0.0234(18) 0.0011(13) -0.0002(14) 0.0027(14)
C11 0.0171(15) 0.0218(17) 0.0213(18) 0.0017(13) 0.0008(14) 0.0029(13)
C12 0.0288(18) 0.027(2) 0.0201(18) 0.0008(16) 0.0014(16) -0.0026(14)
C13 0.047(3) 0.027(3) 0.033(3) 0.0011(18) 0.014(2) -0.0018(17)
C14 0.0232(17) 0.0250(19) 0.027(2) -0.0051(15) 0.0005(16) 0.0016(15)
C15 0.0299(19) 0.025(2) 0.034(3) 0.0001(16) -0.0020(18) -0.0030(16)
C16 0.0301(19) 0.026(2) 0.036(3) -0.0047(16) 0.0050(18) -0.0067(16)

loop_
_atom_type_symbol
_atom_type_description
_atom_type_scat_dispersion_real
_atom_type_scat_dispersion_imag
_atom_type_scat_source
C C 0.0033 0.0016
;
International Tables for Crystallography
(1992, Vol. C, Tables 4.2.6.8 and 6.1.1.4)
;
H H 0.0000 0.0000
;
International Tables for Crystallography
(1992, Vol. C, Table 6.1.1.4)
;
O O 0.0106 0.0060
;
International Tables for Crystallography
(1992, Vol. C, Tables 4.2.6.8 and 6.1.1.4)
;
S S 0.1246 0.1234
;
International Tables for Crystallography
(1992, Vol. C, Tables 4.2.6.8 and 6.1.1.4)
;

loop_
_geom_angle_atom_site_label_1
_geom_angle_atom_site_label_2
_geom_angle_atom_site_label_3
_geom_angle
_geom_angle_publ_flag
_geom_angle_site_symmetry_1
_geom_angle_site_symmetry_2
_geom_angle_site_symmetry_3
C3 S1 C16 102.04(17) yes . . .
O1 C1 C2 121.5(3) yes . . .
O1 C1 C11 122.2(3) yes . . .
C2 C1 C11 116.2(3) yes . . .
C1 C2 C3 108.5(3) yes . . .
C1 C2 C12 109.3(3) yes . . .
C3 C2 C12 112.9(3) yes . . .
S1 C3 C2 113.4(3) yes . . .
S1 C3 C4 111.8(3) yes . . .
C2 C3 C4 113.7(3) yes . . .
C3 C4 C5 113.0(3) yes . . .
C4 C5 C6 110.8(3) yes . . .
C5 C6 C7 122.5(4) yes . . .
C5 C6 C13 113.6(3) yes . . .
C7 C6 C13 123.7(4) yes . . .
C6 C7 C8 126.9(4) yes . . .
C7 C8 C9 113.4(3) yes . . .
C8 C9 C10 106.3(3) yes . . .
C8 C9 C14 109.8(3) yes . . .
C8 C9 C15 109.1(3) yes . . .
C10 C9 C14 112.4(3) yes . . .
C10 C9 C15 109.5(3) yes . . .
C14 C9 C15 109.6(3) yes . . .
C9 C10 C11 126.4(3) yes . . .
C1 C11 C10 120.5(3) yes . . .
C1 C2 H1 105(2) no . . .
C3 C2 H1 109.8(19) no . . .
C12 C2 H1 111(2) no . . .
S1 C3 H2 99.1(19) no . . .
C2 C3 H2 106.3(18) no . . .
C4 C3 H2 111.5(19) no . . .
C3 C4 H3 113(3) no . . .
C3 C4 H4 106(3) no . . .
C5 C4 H3 105(3) no . . .
C5 C4 H4 113(2) no . . .
H3 C4 H4 106(3) no . . .
C4 C5 H5 110(3) no . . .
C4 C5 H6 110(3) no . . .
C6 C5 H5 110(3) no . . .
C6 C5 H6 109(3) no . . .
H5 C5 H6 107(3) no . . .
C6 C7 H7 117(3) no . . .
C8 C7 H7 115(3) no . . .
C7 C8 H8 110(3) no . . .
C7 C8 H9 112(3) no . . .
C9 C8 H8 109(3) no . . .
C9 C8 H9 106(3) no . . .
H8 C8 H9 107(4) no . . .
C9 C10 H10 115(3) no . . .
C11 C10 H10 118(3) no . . .
C1 C11 H11 117(3) no . . .
C10 C11 H11 122(3) no . . .
C2 C12 H12 113(3) no . . .
C2 C12 H13 111(3) no . . .
C2 C12 H14 115(3) no . . .
H12 C12 H13 108(3) no . . .
H12 C12 H14 102(4) no . . .
H13 C12 H14 107(4) no . . .
C6 C13 H15 116(4) no . . .
C6 C13 H16 110(3) no . . .
C6 C13 H17 114(3) no . . .
H15 C13 H16 99(5) no . . .
H15 C13 H17 105(5) no . . .
H16 C13 H17 113(5) no . . .
C9 C14 H18 111(2) no . . .
C9 C14 H19 112(3) no . . .
C9 C14 H20 110(3) no . . .
H18 C14 H19 106(3) no . . .
H18 C14 H20 110(3) no . . .
H19 C14 H20 108(3) no . . .
C9 C15 H21 108(3) no . . .
C9 C15 H22 109(3) no . . .
C9 C15 H23 110(3) no . . .
H21 C15 H22 110(4) no . . .
H21 C15 H23 111(4) no . . .
H22 C15 H23 108(4) no . . .
S1 C16 H24 109(3) no . . .
S1 C16 H25 108(4) no . . .
S1 C16 H26 112(3) no . . .
H24 C16 H25 111(5) no . . .
H24 C16 H26 113(4) no . . .
H25 C16 H26 103(4) no . . .

loop_
_geom_bond_atom_site_label_1
_geom_bond_atom_site_label_2
_geom_bond_distance
_geom_bond_publ_flag
_geom_bond_site_symmetry_1
_geom_bond_site_symmetry_2
S1 C3 1.818(4) yes . .
S1 C16 1.802(4) yes . .
O1 C1 1.215(4) yes . .
C1 C2 1.518(5) yes . .
C1 C11 1.476(5) yes . .
C2 C3 1.553(5) yes . .
C2 C12 1.519(5) yes . .
C3 C4 1.519(5) yes . .
C4 C5 1.544(5) yes . .
C5 C6 1.507(5) yes . .
C6 C7 1.330(5) yes . .
C6 C13 1.495(6) yes . .
C7 C8 1.496(5) yes . .
C8 C9 1.567(5) yes . .
C9 C10 1.507(5) yes . .
C9 C14 1.515(5) yes . .
C9 C15 1.529(5) yes . .
C10 C11 1.324(5) yes . .
C2 H1 0.96(4) no . .
C3 H2 0.99(3) no . .
C4 H3 0.98(4) no . .
C4 H4 1.00(4) no . .
C5 H5 0.95(4) no . .
C5 H6 0.94(4) no . .
C7 H7 0.93(4) no . .
C8 H8 0.97(4) no . .
C8 H9 0.99(4) no . .
C10 H10 0.99(5) no . .
C11 H11 0.90(4) no . .
C12 H12 1.00(4) no . .
C12 H13 1.04(4) no . .
C12 H14 0.92(5) no . .
C13 H15 1.00(6) no . .
C13 H16 0.97(6) no . .
C13 H17 0.95(6) no . .
C14 H18 0.98(4) no . .
C14 H19 1.02(5) no . .
C14 H20 1.00(4) no . .
C15 H21 0.93(5) no . .
C15 H22 0.98(5) no . .
C15 H23 0.99(4) no . .
C16 H24 0.97(6) no . .
C16 H25 0.97(6) no . .
C16 H26 0.92(5) no . .

loop_
_geom_contact_atom_site_label_1
_geom_contact_atom_site_label_2
_geom_contact_distance
_geom_contact_publ_flag
_geom_contact_site_symmetry_1
_geom_contact_site_symmetry_2
S1 C5 3.505(4) no . .
S1 C12 3.130(4) no . .
O1 C3 3.453(4) no . .
O1 C10 2.871(4) no . .
O1 C12 3.367(5) no . .
C1 C4 3.020(5) no . .
C2 C16 3.287(6) no . .
C3 C6 3.341(5) no . .
C3 C11 2.961(5) no . .
C4 C7 3.375(5) no . .
C4 C11 3.549(5) no . .
C4 C13 3.194(6) no . .
C4 C16 3.275(6) no . .
C6 C9 3.538(5) no . .
C6 C10 3.304(5) no . .
C7 C10 2.797(5) no . .
C7 C11 3.234(5) no . .
C7 C14 3.193(6) no . .
C8 C11 3.396(5) no . .
C8 C13 3.064(6) no . .
C11 C12 3.091(5) no . .
C11 C14 2.915(5) no . .
S1 O1 3.472(3) no . 1_655
O1 S1 3.472(3) no . 1_455
O1 C3 3.253(4) no . 1_455
O1 C7 3.572(5) no . 1_455
O1 C15 3.577(5) no . 4_454
C3 O1 3.253(4) no . 1_655
C5 C5 3.541(6) no . 3_757
C7 O1 3.572(5) no . 1_655
C15 O1 3.577(5) no . 4_555
S1 H1 3.11(3) no . .
S1 H4 2.72(4) no . .
S1 H5 3.15(4) no . .
S1 H12 2.86(4) no . .
S1 H13 3.25(4) no . .
O1 H1 2.41(4) no . .
O1 H3 2.96(4) no . .
O1 H10 2.59(4) no . .
O1 H11 3.10(4) no . .
O1 H14 3.31(5) no . .
C1 H2 2.65(3) no . .
C1 H3 2.64(4) no . .
C1 H10 2.57(5) no . .
C1 H12 3.36(4) no . .
C1 H13 2.79(4) no . .
C1 H14 2.65(5) no . .
C2 H3 2.63(4) no . .
C2 H4 2.98(4) no . .
C2 H11 2.65(4) no . .
C2 H26 2.89(5) no . .
C3 H5 2.58(4) no . .
C3 H6 3.30(4) no . .
C3 H7 3.42(4) no . .
C3 H11 2.92(4) no . .
C3 H12 2.89(4) no . .
C3 H13 2.72(4) no . .
C3 H14 3.38(5) no . .
C3 H25 2.97(6) no . .
C3 H26 2.87(5) no . .
C4 H1 2.72(4) no . .
C4 H7 3.44(4) no . .
C4 H15 3.01(6) no . .
C4 H16 3.47(6) no . .
C4 H25 2.95(6) no . .
C4 H26 3.40(5) no . .
C5 H2 2.58(4) no . .
C5 H7 2.61(4) no . .
C5 H15 2.82(6) no . .
C5 H16 2.64(6) no . .
C5 H17 3.35(5) no . .
C6 H2 3.10(4) no . .
C6 H3 2.47(4) no . .
C6 H4 3.34(4) no . .
C6 H8 2.64(4) no . .
C6 H9 3.23(4) no . .
C6 H10 3.37(4) no . .
C7 H2 3.10(4) no . .
C7 H3 3.40(4) no . .
C7 H5 2.60(4) no . .
C7 H6 3.16(4) no . .
C7 H10 3.17(4) no . .
C7 H11 3.34(4) no . .
C7 H15 3.15(6) no . .
C7 H16 3.17(6) no . .
C7 H17 2.63(5) no . .
C7 H19 2.90(5) no . .
C7 H20 3.60(4) no . .
C8 H10 2.80(4) no . .
C8 H11 3.59(4) no . .
C8 H17 2.71(5) no . .
C8 H18 3.38(4) no . .
C8 H19 2.73(5) no . .
C8 H20 2.74(4) no . .
C8 H21 3.32(5) no . .
C8 H22 2.72(5) no . .
C8 H23 2.68(5) no . .
C9 H7 2.81(4) no . .
C9 H11 2.73(4) no . .
C10 H2 3.47(4) no . .
C10 H7 3.08(4) no . .
C10 H8 2.78(4) no . .
C10 H9 3.29(4) no . .
C10 H18 2.71(4) no . .
C10 H19 2.76(4) no . .
C10 H20 3.37(4) no . .
C10 H21 2.68(5) no . .
C10 H22 2.62(5) no . .
C10 H23 3.33(5) no . .
C11 H1 3.30(4) no . .
C11 H2 2.58(3) no . .
C11 H3 3.29(4) no . .
C11 H7 3.21(4) no . .
C11 H13 2.88(4) no . .
C11 H14 3.33(5) no . .
C11 H18 2.92(4) no . .
C11 H19 2.78(4) no . .
C12 H2 2.72(3) no . .
C12 H11 2.83(4) no . .
C12 H26 3.32(5) no . .
C13 H3 2.75(4) no . .
C13 H5 3.30(4) no . .
C13 H6 2.58(4) no . .
C13 H7 3.31(4) no . .
C13 H8 2.67(4) no . .
C13 H10 3.38(4) no . .
C14 H7 2.99(4) no . .
C14 H8 3.33(4) no . .
C14 H9 2.56(5) no . .
C14 H10 3.40(4) no . .
C14 H11 2.63(4) no . .
C14 H21 2.62(5) no . .
C14 H22 3.33(5) no . .
C14 H23 2.72(5) no . .
C15 H8 2.57(4) no . .
C15 H9 2.78(4) no . .
C15 H10 2.66(4) no . .
C15 H18 2.73(4) no . .
C15 H19 3.39(5) no . .
C15 H20 2.67(4) no . .
C16 H1 3.01(4) no . .
C16 H4 2.70(4) no . .
C16 H12 3.24(4) no . .
H1 H2 2.84(5) no . .
H1 H3 2.67(5) no . .
H1 H4 2.84(5) no . .
H1 H11 3.54(5) no . .
H1 H12 2.38(5) no . .
H1 H13 2.90(5) no . .
H1 H14 2.43(6) no . .
H1 H25 3.25(7) no . .
H1 H26 2.42(6) no . .
H2 H3 2.64(5) no . .
H2 H4 2.83(5) no . .
H2 H5 2.40(5) no . .
H2 H6 3.46(5) no . .
H2 H7 2.66(5) no . .
H2 H11 2.32(5) no . .
H2 H12 3.18(5) no . .
H2 H13 2.50(5) no . .
H2 H14 3.54(6) no . .
H2 H19 3.51(6) no . .
H3 H5 2.78(5) no . .
H3 H6 2.47(5) no . .
H3 H10 3.45(6) no . .
H3 H15 2.31(7) no . .
H3 H16 3.14(7) no . .
H3 H17 3.53(7) no . .
H3 H25 3.59(7) no . .
H4 H5 2.59(5) no . .
H4 H6 2.29(6) no . .
H4 H15 3.56(7) no . .
H4 H24 3.58(7) no . .
H4 H25 2.14(7) no . .
H4 H26 2.88(6) no . .
H5 H7 2.39(5) no . .
H5 H16 3.43(7) no . .
H6 H7 3.38(6) no . .
H6 H15 2.90(7) no . .
H6 H16 2.36(7) no . .
H6 H17 3.48(7) no . .
H7 H8 2.82(6) no . .
H7 H9 2.40(6) no . .
H7 H11 3.06(6) no . .
H7 H17 3.55(7) no . .
H7 H19 2.42(6) no . .
H7 H20 3.40(6) no . .
H8 H10 2.77(6) no . .
H8 H15 3.25(7) no . .
H8 H16 3.45(7) no . .
H8 H17 2.06(7) no . .
H8 H20 3.51(6) no . .
H8 H21 3.46(6) no . .
H8 H22 2.42(6) no . .
H8 H23 2.72(6) no . .
H9 H17 3.42(7) no . .
H9 H18 3.50(6) no . .
H9 H19 2.80(6) no . .
H9 H20 2.41(6) no . .
H9 H21 3.58(6) no . .
H9 H22 3.15(6) no . .
H9 H23 2.58(6) no . .
H10 H11 2.79(6) no . .
H10 H15 3.15(7) no . .
H10 H17 3.23(7) no . .
H10 H18 3.60(6) no . .
H10 H21 2.92(6) no . .
H10 H22 2.42(6) no . .
H10 H23 3.57(6) no . .
H11 H13 2.34(6) no . .
H11 H14 3.15(6) no . .
H11 H18 2.58(5) no . .
H11 H19 2.27(6) no . .
H12 H26 2.82(6) no . .
H18 H21 2.51(6) no . .
H18 H23 3.08(6) no . .
H19 H21 3.57(6) no . .
H20 H21 2.88(6) no . .
H20 H22 3.58(6) no . .
H20 H23 2.53(6) no . .
S1 H1 3.03(4) no . 1_655
S1 H6 2.99(4) no . 3_757
S1 H12 3.18(4) no . 3_756
S1 H16 3.54(6) no . 3_757
S1 H24 3.40(6) no . 3_756
O1 H2 2.33(3) no . 1_455
O1 H5 3.38(4) no . 1_455
O1 H7 2.68(4) no . 1_455
O1 H11 3.03(4) no . 1_455
O1 H13 3.22(4) no . 1_455
O1 H19 2.73(5) no . 1_455
O1 H22 3.54(5) no . 4_454
O1 H23 2.76(5) no . 4_454
C1 H2 3.45(3) no . 1_455
C1 H7 3.55(4) no . 1_455
C1 H19 3.50(5) no . 1_455
C1 H23 2.86(4) no . 4_454
C2 H26 3.48(5) no . 3_656
C4 H5 3.51(4) no . 3_757
C4 H6 3.22(4) no . 3_757
C5 H4 3.24(4) no . 3_757
C5 H5 3.36(4) no . 3_757
C5 H6 3.06(4) no . 3_757
C5 H25 3.25(6) no . 3_757
C6 H25 3.51(6) no . 3_757
C7 H10 3.34(4) no . 1_655
C7 H15 3.36(6) no . 1_655
C8 H18 3.59(4) no . 4_455
C8 H18 3.56(4) no . 4_555
C10 H7 3.53(4) no . 1_455
C10 H9 3.38(5) no . 4_454
C10 H19 3.12(4) no . 1_455
C10 H20 3.59(4) no . 1_455
C11 H9 3.14(4) no . 4_454
C11 H19 3.56(4) no . 1_455
C11 H23 3.20(4) no . 4_454
C12 H16 3.25(6) no . 1_554
C12 H23 3.43(5) no . 4_454
C12 H24 3.51(5) no . 3_656
C12 H24 3.08(5) no . 3_756
C12 H26 3.02(5) no . 3_656
C13 H14 3.40(5) no . 1_556
C13 H18 3.50(4) no . 4_455
C13 H25 3.27(6) no . 3_657
C14 H8 3.05(4) no . 4_554
C14 H9 3.57(4) no . 4_454
C14 H10 3.19(4) no . 1_655
C14 H17 3.10(5) no . 4_554
C14 H22 3.60(4) no . 1_655
C14 H22 3.38(5) no . 4_554
C15 H11 3.59(4) no . 4_455
C15 H13 3.23(4) no . 4_455
C15 H14 3.56(5) no . 4_555
C15 H20 3.30(4) no . 1_455
C16 H1 3.52(4) no . 3_656
C16 H6 3.24(4) no . 3_757
C16 H12 3.30(4) no . 3_656
C16 H12 3.19(4) no . 3_756
C16 H14 3.14(5) no . 3_656
C16 H16 3.44(6) no . 3_657
C16 H16 3.56(5) no . 3_757
H1 S1 3.03(4) no . 1_455
H1 C16 3.52(4) no . 3_656
H1 H2 3.56(5) no . 1_455
H1 H24 3.27(6) no . 3_656
H1 H26 2.96(6) no . 3_656
H2 O1 2.33(3) no . 1_655
H2 C1 3.45(3) no . 1_655
H2 H1 3.56(5) no . 1_655
H3 H4 3.47(6) no . 3_657
H3 H5 3.05(5) no . 1_455
H4 C5 3.24(4) no . 3_757
H4 H3 3.47(6) no . 3_657
H4 H4 3.45(6) no . 3_657
H4 H5 2.84(6) no . 3_757
H4 H6 2.75(5) no . 3_757
H4 H15 3.38(7) no . 3_657
H4 H16 3.56(7) no . 3_657
H5 O1 3.38(4) no . 1_655
H5 C4 3.51(4) no . 3_757
H5 C5 3.36(4) no . 3_757
H5 H3 3.05(5) no . 1_655
H5 H4 2.84(6) no . 3_757
H5 H5 3.44(5) no . 3_757
H5 H6 2.75(5) no . 3_757
H5 H15 3.01(7) no . 1_655
H5 H25 3.12(7) no . 3_757
H6 S1 2.99(4) no . 3_757
H6 C4 3.22(4) no . 3_757
H6 C5 3.06(4) no . 3_757
H6 C16 3.24(4) no . 3_757
H6 H4 2.75(5) no . 3_757
H6 H5 2.75(5) no . 3_757
H6 H6 2.81(6) no . 3_757
H6 H24 3.53(7) no . 3_757
H6 H25 2.73(7) no . 3_757
H7 O1 2.68(4) no . 1_655
H7 C1 3.55(4) no . 1_655
H7 C10 3.53(4) no . 1_655
H7 H10 2.59(6) no . 1_655
H7 H15 2.97(7) no . 1_655
H8 C14 3.05(4) no . 4_455
H8 H18 2.65(5) no . 4_455
H8 H19 2.93(6) no . 4_455
H8 H20 2.98(6) no . 4_455
H8 H21 3.25(6) no . 4_555
H9 C10 3.38(5) no . 4_555
H9 C11 3.14(4) no . 4_555
H9 C14 3.57(4) no . 4_555
H9 H10 3.24(6) no . 1_655
H9 H11 3.11(6) no . 4_555
H9 H18 2.73(6) no . 4_555
H9 H21 3.32(7) no . 4_555
H9 H22 3.14(6) no . 1_655
H10 C7 3.34(4) no . 1_455
H10 C14 3.19(4) no . 1_455
H10 H7 2.59(6) no . 1_455
H10 H9 3.24(6) no . 1_455
H10 H19 2.49(6) no . 1_455
H10 H20 3.03(6) no . 1_455
H11 O1 3.03(4) no . 1_655
H11 C15 3.59(4) no . 4_554
H11 H9 3.11(6) no . 4_454
H11 H22 2.83(6) no . 4_554
H11 H23 3.47(6) no . 4_454
H11 H23 3.55(6) no . 4_554
H12 S1 3.18(4) no . 3_756
H12 C16 3.30(4) no . 3_656
H12 C16 3.19(4) no . 3_756
H12 H16 2.83(7) no . 1_554
H12 H24 3.48(6) no . 3_656
H12 H24 2.48(7) no . 3_756
H12 H25 3.44(7) no . 3_656
H12 H26 2.57(6) no . 3_656
H13 O1 3.22(4) no . 1_655
H13 C15 3.23(4) no . 4_554
H13 H16 3.46(7) no . 1_554
H13 H20 3.39(6) no . 4_454
H13 H21 3.04(6) no . 4_554
H13 H22 2.97(6) no . 4_554
H13 H23 3.17(6) no . 4_554
H13 H24 2.76(7) no . 3_756
H14 C13 3.40(5) no . 1_554
H14 C15 3.56(5) no . 4_454
H14 C16 3.14(5) no . 3_656
H14 H16 2.82(8) no . 1_554
H14 H17 3.15(7) no . 1_554
H14 H20 3.11(6) no . 4_454
H14 H21 3.56(7) no . 4_454
H14 H23 2.77(7) no . 4_454
H14 H24 2.92(7) no . 3_656
H14 H24 3.55(7) no . 3_756
H14 H25 3.23(7) no . 3_656
H14 H26 2.75(7) no . 3_656
H15 C7 3.36(6) no . 1_455
H15 H4 3.38(7) no . 3_657
H15 H5 3.01(7) no . 1_455
H15 H7 2.97(7) no . 1_455
H15 H25 2.74(8) no . 3_657
H16 S1 3.54(6) no . 3_757
H16 C12 3.25(6) no . 1_556
H16 C16 3.44(6) no . 3_657
H16 C16 3.56(5) no . 3_757
H16 H4 3.56(7) no . 3_657
H16 H12 2.83(7) no . 1_556
H16 H13 3.46(7) no . 1_556
H16 H14 2.82(8) no . 1_556
H16 H24 3.18(7) no . 3_757
H16 H25 2.78(8) no . 3_657
H16 H25 3.48(7) no . 3_757
H16 H26 3.22(7) no . 3_657
H17 C14 3.10(5) no . 4_455
H17 H14 3.15(7) no . 1_556
H17 H18 2.59(6) no . 4_455
H17 H20 2.75(7) no . 4_455
H17 H21 3.52(7) no . 4_555
H18 C8 3.56(4) no . 4_454
H18 C8 3.59(4) no . 4_554
H18 C13 3.50(4) no . 4_554
H18 H8 2.65(5) no . 4_554
H18 H9 2.73(6) no . 4_454
H18 H17 2.59(6) no . 4_554
H18 H22 2.80(6) no . 4_554
H19 O1 2.73(5) no . 1_655
H19 C1 3.50(5) no . 1_655
H19 C10 3.12(4) no . 1_655
H19 C11 3.56(4) no . 1_655
H19 H8 2.93(6) no . 4_554
H19 H10 2.49(6) no . 1_655
H19 H22 3.56(6) no . 1_655
H19 H22 2.99(6) no . 4_554
H19 H23 3.35(6) no . 4_554
H20 C10 3.59(4) no . 1_655
H20 C15 3.30(4) no . 1_655
H20 H8 2.98(6) no . 4_554
H20 H10 3.03(6) no . 1_655
H20 H13 3.39(6) no . 4_555
H20 H14 3.11(6) no . 4_555
H20 H17 2.75(7) no . 4_554
H20 H21 2.97(6) no . 1_655
H20 H22 2.79(6) no . 1_655
H21 H8 3.25(6) no . 4_454
H21 H9 3.32(7) no . 4_454
H21 H13 3.04(6) no . 4_455
H21 H14 3.56(7) no . 4_555
H21 H17 3.52(7) no . 4_454
H21 H20 2.97(6) no . 1_455
H21 H24 3.58(7) no . 2_656
H22 O1 3.54(5) no . 4_555
H22 C14 3.60(4) no . 1_455
H22 C14 3.38(5) no . 4_455
H22 H9 3.14(6) no . 1_455
H22 H11 2.83(6) no . 4_455
H22 H13 2.97(6) no . 4_455
H22 H18 2.80(6) no . 4_455
H22 H19 3.56(6) no . 1_455
H22 H19 2.99(6) no . 4_455
H22 H20 2.79(6) no . 1_455
H23 O1 2.76(5) no . 4_555
H23 C1 2.86(4) no . 4_555
H23 C11 3.20(4) no . 4_555
H23 C12 3.43(5) no . 4_555
H23 H11 3.55(6) no . 4_455
H23 H11 3.47(6) no . 4_555
H23 H13 3.17(6) no . 4_455
H23 H14 2.77(7) no . 4_555
H23 H19 3.35(6) no . 4_455
H24 S1 3.40(6) no . 3_756
H24 C12 3.51(5) no . 3_656
H24 C12 3.08(5) no . 3_756
H24 H1 3.27(6) no . 3_656
H24 H6 3.53(7) no . 3_757
H24 H12 3.48(6) no . 3_656
H24 H12 2.48(7) no . 3_756
H24 H13 2.76(7) no . 3_756
H24 H14 2.92(7) no . 3_656
H24 H14 3.55(7) no . 3_756
H24 H16 3.18(7) no . 3_757
H24 H21 3.58(7) no . 2_646
H25 C5 3.25(6) no . 3_757
H25 C6 3.51(6) no . 3_757
H25 C13 3.27(6) no . 3_657
H25 H5 3.12(7) no . 3_757
H25 H6 2.73(7) no . 3_757
H25 H12 3.44(7) no . 3_656
H25 H14 3.23(7) no . 3_656
H25 H15 2.74(8) no . 3_657
H25 H16 2.78(8) no . 3_657
H25 H16 3.48(7) no . 3_757
H26 C2 3.48(5) no . 3_656
H26 C12 3.02(5) no . 3_656
H26 H1 2.96(6) no . 3_656
H26 H12 2.57(6) no . 3_656
H26 H14 2.75(7) no . 3_656
H26 H16 3.22(7) no . 3_657
H26 H26 3.15(6) no . 3_656

loop_
_geom_torsion_atom_site_label_1
_geom_torsion_atom_site_label_2
_geom_torsion_atom_site_label_3
_geom_torsion_atom_site_label_4
_geom_torsion
_geom_torsion_publ_flag
_geom_torsion_site_symmetry_1
_geom_torsion_site_symmetry_2
_geom_torsion_site_symmetry_3
_geom_torsion_site_symmetry_4
C16 S1 C3 C2 -63.6(3) no . . . .
C16 S1 C3 C4 66.5(3) no . . . .
O1 C1 C2 C3 -123.6(3) no . . . .
O1 C1 C2 C12 113.0(3) no . . . .
O1 C1 C11 C10 34.6(5) no . . . .
C2 C1 C11 C10 -144.0(3) no . . . .
C11 C1 C2 C3 55.0(4) no . . . .
C11 C1 C2 C12 -68.5(4) no . . . .
C1 C2 C3 S1 -168.8(2) no . . . .
C1 C2 C3 C4 62.0(3) no . . . .
C12 C2 C3 S1 -47.5(4) no . . . .
C12 C2 C3 C4 -176.7(3) no . . . .
S1 C3 C4 C5 85.1(3) no . . . .
C2 C3 C4 C5 -144.9(3) no . . . .
C3 C4 C5 C6 91.3(4) no . . . .
C4 C5 C6 C7 -96.8(4) no . . . .
C4 C5 C6 C13 78.5(4) no . . . .
C5 C6 C7 C8 166.0(3) no . . . .
C13 C6 C7 C8 -8.8(6) no . . . .
C6 C7 C8 C9 -105.4(4) no . . . .
C7 C8 C9 C10 44.7(4) no . . . .
C7 C8 C9 C14 -77.1(4) no . . . .
C7 C8 C9 C15 162.7(3) no . . . .
C8 C9 C10 C11 -102.0(4) no . . . .
C14 C9 C10 C11 18.1(5) no . . . .
C15 C9 C10 C11 140.2(4) no . . . .
C9 C10 C11 C1 165.8(3) no . . . .
